data_7225131
loop_
_publ_author_name
'Mehrotra, Sonam'
'Angamuthu, Raja'

_publ_section_title
;
 Janus head type lone pair--\p--lone pair and S&#x22EF;F&#x22EF;S
 interactions in retaining hexafluorobenzene
;
_journal_issue 23
_journal_name_full CrystEngComm
_journal_page_first 4438
_journal_paper_doi 10.1039/C6CE00496B
_journal_volume 18
_journal_year 2016
_chemical_formula_moiety 'C27 H27 N3 S3, 0.5(C6 F6)'
_chemical_formula_sum 'C30 H27 F3 N3 S3'
_chemical_formula_weight 582.72
_space_group_crystal_system triclinic
_space_group_IT_number 2
_space_group_name_Hall '-P 1'
_space_group_name_H-M_alt 'P -1'
_symmetry_space_group_name_Hall '-P 1'
_symmetry_space_group_name_H-M 'P -1'
_atom_sites_solution_hydrogens geom
_audit_creation_method SHELXL-2014/7
_audit_update_record
;
2015-11-13 deposited with the CCDC.
2016-04-13 downloaded from the CCDC.
;
_cell_angle_alpha 108.662(4)
_cell_angle_beta 108.819(3)
_cell_angle_gamma 92.389(4)
_cell_formula_units_Z 2
_cell_length_a 9.411(2)
_cell_length_b 12.295(3)
_cell_length_c 13.934(3)
_cell_measurement_reflns_used 4013
_cell_measurement_temperature 100(2)
_cell_measurement_theta_max 28.25
_cell_measurement_theta_min 2.32
_cell_volume 1426.9(6)
_computing_cell_refinement 'Bruker SMART'
_computing_data_collection 'Bruker SMART'
_computing_data_reduction 'Bruker SAINT'
_computing_molecular_graphics 'Bruker SHELXTL (Sheldrick, 2008)'
_computing_publication_material 'Bruker SHELXTL (Sheldrick, 2008)'
_computing_structure_refinement 'SHELXL-2014/7 (Sheldrick, 2014)'
_computing_structure_solution SHELXT
_diffrn_ambient_temperature 100(2)
_diffrn_measured_fraction_theta_full 0.972
_diffrn_measured_fraction_theta_max 0.868
_diffrn_measurement_device_type 'Bruker SMART CCD area detector'
_diffrn_measurement_method '\f and \w scans'
_diffrn_radiation_type MoK\a
_diffrn_radiation_wavelength 0.71073
_diffrn_reflns_av_R_equivalents 0.0232
_diffrn_reflns_av_unetI/netI 0.0510
_diffrn_reflns_Laue_measured_fraction_full 0.972
_diffrn_reflns_Laue_measured_fraction_max 0.868
_diffrn_reflns_limit_h_max 12
_diffrn_reflns_limit_h_min -8
_diffrn_reflns_limit_k_max 16
_diffrn_reflns_limit_k_min -16
_diffrn_reflns_limit_l_max 18
_diffrn_reflns_limit_l_min -18
_diffrn_reflns_number 8482
_diffrn_reflns_point_group_measured_fraction_full 0.972
_diffrn_reflns_point_group_measured_fraction_max 0.868
_diffrn_reflns_theta_full 25.500
_diffrn_reflns_theta_max 28.254
_diffrn_reflns_theta_min 1.771
_exptl_absorpt_coefficient_mu 0.304
_exptl_absorpt_correction_T_max 1.000
_exptl_absorpt_correction_T_min 0.573
_exptl_absorpt_correction_type multi-scan
_exptl_absorpt_process_details 'Sadabs (Sheldrick, 1996)'
_exptl_crystal_colour colorless
_exptl_crystal_density_diffrn 1.356
_exptl_crystal_description prism
_exptl_crystal_F_000 606
_exptl_crystal_size_max 0.27
_exptl_crystal_size_mid 0.21
_exptl_crystal_size_min 0.14
_refine_diff_density_max 1.346
_refine_diff_density_min -1.416
_refine_diff_density_rms 0.163
_refine_ls_extinction_method none
_refine_ls_goodness_of_fit_ref 1.163
_refine_ls_hydrogen_treatment constr
_refine_ls_matrix_type full
_refine_ls_number_parameters 358
_refine_ls_number_reflns 6145
_refine_ls_number_restraints 0
_refine_ls_restrained_S_all 1.163
_refine_ls_R_factor_all 0.1076
_refine_ls_R_factor_gt 0.0930
_refine_ls_shift/su_max 0.000
_refine_ls_shift/su_mean 0.000
_refine_ls_structure_factor_coef Fsqd
_refine_ls_weighting_details 'w=1/[\s^2^(Fo^2^)+(0.2000P)^2^] where P=(Fo^2^+2Fc^2^)/3'
_refine_ls_weighting_scheme calc
_refine_ls_wR_factor_gt 0.2450
_refine_ls_wR_factor_ref 0.2863
_reflns_Friedel_coverage 0.000
_reflns_number_gt 5033
_reflns_number_total 6145
_reflns_threshold_expression 'I > 2\s(I)'
_cod_data_source_file c6ce00496b2.cif
_cod_data_source_block shelx
_cod_depositor_comments 'Adding full bibliography for 7225126--7225134.cif.'
_cod_original_cell_volume 1426.8(5)
_cod_database_code 7225131
_shelx_shelxl_version_number 2014/7
_shelx_space_group_comment
;
The symmetry employed for this shelxl refinement is uniquely defined
by the following loop, which should always be used as a source of
symmetry information in preference to the above space-group names.
They are only intended as comments.
;

loop_
_space_group_symop_operation_xyz
'x, y, z'
'-x, -y, -z'

loop_
_atom_site_label
_atom_site_type_symbol
_atom_site_fract_x
_atom_site_fract_y
_atom_site_fract_z
_atom_site_U_iso_or_equiv
_atom_site_adp_type
_atom_site_occupancy
_atom_site_site_symmetry_order
_atom_site_calc_flag
_atom_site_refinement_flags_posn
_atom_site_refinement_flags_adp
S1 S 0.90396(10) 0.32122(7) 0.55233(6) 0.0251(3) Uani 1 1 d . .
S2 S 0.97290(9) 0.12037(7) 0.83557(6) 0.0234(3) Uani 1 1 d . .
S3 S 0.63369(9) 0.45940(7) 0.83742(6) 0.0242(3) Uani 1 1 d . .
F1 F 0.2961(3) -0.0096(2) 0.6017(2) 0.0527(7) Uani 1 1 d . .
F2 F 0.0746(3) -0.0976(2) 0.65567(17) 0.0480(7) Uani 1 1 d . .
F3 F -0.2218(3) -0.0875(2) 0.5532(3) 0.0547(7) Uani 1 1 d . .
N1 N 0.9221(3) 0.2304(2) 0.6998(2) 0.0207(6) Uani 1 1 d . .
N2 N 0.8026(3) 0.2891(2) 0.83132(19) 0.0201(6) Uani 1 1 d . .
N3 N 0.7738(3) 0.3842(2) 0.7024(2) 0.0206(6) Uani 1 1 d . .
C1 C 0.8600(3) 0.3132(3) 0.6630(2) 0.0200(6) Uani 1 1 d . .
C2 C 0.8884(3) 0.2249(3) 0.7850(2) 0.0190(6) Uani 1 1 d . .
C3 C 0.7487(3) 0.3668(3) 0.7862(2) 0.0192(6) Uani 1 1 d . .
C4 C 0.7986(4) 0.4290(3) 0.5177(3) 0.0246(7) Uani 1 1 d . .
C5 C 0.8623(4) 0.5467(3) 0.5714(3) 0.0268(7) Uani 1 1 d . .
C6 C 0.7799(5) 0.6287(3) 0.5388(3) 0.0327(8) Uani 1 1 d . .
H6A H 0.8199 0.7092 0.5747 0.039 Uiso 1 1 calc R U
C7 C 0.6398(5) 0.5934(4) 0.4544(3) 0.0382(9) Uani 1 1 d . .
H7A H 0.5855 0.6499 0.4325 0.046 Uiso 1 1 calc R U
C8 C 0.5798(4) 0.4775(4) 0.4026(3) 0.0363(9) Uani 1 1 d . .
H8A H 0.4834 0.4548 0.3457 0.044 Uiso 1 1 calc R U
C9 C 0.6576(4) 0.3924(3) 0.4321(3) 0.0313(8) Uani 1 1 d . .
C10 C 1.0121(4) 0.5868(3) 0.6638(3) 0.0319(8) Uani 1 1 d . .
H10A H 1.0525 0.6662 0.6742 0.048 Uiso 1 1 calc R U
H10B H 1.0840 0.5349 0.6474 0.048 Uiso 1 1 calc R U
H10C H 0.9977 0.5856 0.7300 0.048 Uiso 1 1 calc R U
C11 C 0.5876(5) 0.2663(4) 0.3732(4) 0.0449(10) Uani 1 1 d . .
H11A H 0.6575 0.2237 0.3422 0.067 Uiso 1 1 calc R U
H11B H 0.4915 0.2597 0.3150 0.067 Uiso 1 1 calc R U
H11C H 0.5681 0.2334 0.4240 0.067 Uiso 1 1 calc R U
C12 C 0.8879(4) 0.1156(3) 0.9312(3) 0.0217(6) Uani 1 1 d . .
C13 C 0.9805(4) 0.1552(3) 1.0416(3) 0.0235(7) Uani 1 1 d . .
C14 C 0.9180(4) 0.1358(3) 1.1143(3) 0.0282(7) Uani 1 1 d . .
H14A H 0.9793 0.1593 1.1888 0.034 Uiso 1 1 calc R U
C15 C 0.7690(5) 0.0830(3) 1.0799(3) 0.0342(8) Uani 1 1 d . .
H15A H 0.7291 0.0703 1.1306 0.041 Uiso 1 1 calc R U
C16 C 0.6780(5) 0.0488(3) 0.9723(3) 0.0351(8) Uani 1 1 d . .
H16A H 0.5746 0.0152 0.9499 0.042 Uiso 1 1 calc R U
C17 C 0.7356(4) 0.0629(3) 0.8954(3) 0.0266(7) Uani 1 1 d . .
C18 C 1.1416(4) 0.2167(4) 1.0831(3) 0.0344(8) Uani 1 1 d . .
H18A H 1.1429 0.2858 1.0625 0.052 Uiso 1 1 calc R U
H18B H 1.2033 0.1642 1.0516 0.052 Uiso 1 1 calc R U
H18C H 1.1836 0.2403 1.1623 0.052 Uiso 1 1 calc R U
C19 C 0.6339(5) 0.0232(4) 0.7784(3) 0.0414(10) Uani 1 1 d . .
H19A H 0.5356 -0.0169 0.7693 0.062 Uiso 1 1 calc R U
H19B H 0.6815 -0.0302 0.7339 0.062 Uiso 1 1 calc R U
H19C H 0.6181 0.0907 0.7556 0.062 Uiso 1 1 calc R U
C20 C 0.5897(4) 0.3939(3) 0.9232(2) 0.0213(6) Uani 1 1 d . .
C21 C 0.6880(4) 0.4230(3) 1.0307(3) 0.0252(7) Uani 1 1 d . .
C22 C 0.6445(4) 0.3743(3) 1.0964(3) 0.0254(7) Uani 1 1 d . .
H22A H 0.7085 0.3933 1.1698 0.030 Uiso 1 1 calc R U
C23 C 0.5085(4) 0.2984(3) 1.0558(3) 0.0297(8) Uani 1 1 d . .
H23A H 0.4809 0.2656 1.1017 0.036 Uiso 1 1 calc R U
C24 C 0.4127(4) 0.2699(3) 0.9496(3) 0.0295(7) Uani 1 1 d . .
H24A H 0.3201 0.2176 0.9231 0.035 Uiso 1 1 calc R U
C25 C 0.4508(4) 0.3172(3) 0.8810(3) 0.0261(7) Uani 1 1 d . .
C26 C 0.8382(4) 0.5025(3) 1.0747(3) 0.0291(7) Uani 1 1 d . .
H26A H 0.8795 0.5258 1.1538 0.044 Uiso 1 1 calc R U
H26B H 0.8230 0.5718 1.0547 0.044 Uiso 1 1 calc R U
H26C H 0.9096 0.4616 1.0442 0.044 Uiso 1 1 calc R U
C27 C 0.3441(4) 0.2854(3) 0.7655(3) 0.0342(8) Uani 1 1 d . .
H27A H 0.2545 0.2317 0.7527 0.051 Uiso 1 1 calc R U
H27B H 0.3963 0.2479 0.7161 0.051 Uiso 1 1 calc R U
H27C H 0.3124 0.3559 0.7526 0.051 Uiso 1 1 calc R U
C28 C 0.1495(4) -0.0047(3) 0.5519(3) 0.0343(8) Uani 1 1 d . .
C29 C 0.0381(5) -0.0493(3) 0.5791(3) 0.0328(9) Uani 1 1 d . .
C30 C -0.1123(4) -0.0446(3) 0.5277(3) 0.0321(8) Uani 1 1 d . .

loop_
_atom_site_aniso_label
_atom_site_aniso_U_11
_atom_site_aniso_U_22
_atom_site_aniso_U_33
_atom_site_aniso_U_23
_atom_site_aniso_U_13
_atom_site_aniso_U_12
S1 0.0300(5) 0.0307(5) 0.0282(4) 0.0211(3) 0.0161(4) 0.0143(4)
S2 0.0231(5) 0.0284(4) 0.0306(4) 0.0214(3) 0.0130(3) 0.0127(3)
S3 0.0222(5) 0.0317(5) 0.0315(4) 0.0211(4) 0.0149(4) 0.0146(3)
F1 0.0341(14) 0.0453(14) 0.0653(16) 0.0217(12) -0.0026(12) 0.0121(11)
F2 0.0816(19) 0.0431(13) 0.0359(12) 0.0297(10) 0.0238(12) 0.0322(13)
F3 0.0570(17) 0.0436(14) 0.090(2) 0.0378(14) 0.0441(16) 0.0176(12)
N1 0.0178(13) 0.0243(13) 0.0266(13) 0.0157(11) 0.0091(10) 0.0072(10)
N2 0.0155(13) 0.0254(13) 0.0253(13) 0.0159(11) 0.0076(11) 0.0050(10)
N3 0.0186(14) 0.0245(12) 0.0261(12) 0.0173(10) 0.0086(10) 0.0075(10)
C1 0.0170(15) 0.0219(14) 0.0261(14) 0.0155(11) 0.0069(12) 0.0054(11)
C2 0.0143(14) 0.0229(14) 0.0230(13) 0.0141(11) 0.0047(11) 0.0041(11)
C3 0.0146(14) 0.0222(13) 0.0250(14) 0.0140(11) 0.0064(11) 0.0063(11)
C4 0.0256(17) 0.0324(16) 0.0319(16) 0.0246(14) 0.0166(14) 0.0128(13)
C5 0.0291(18) 0.0331(17) 0.0321(16) 0.0221(14) 0.0172(14) 0.0125(14)
C6 0.040(2) 0.0311(17) 0.0432(19) 0.0269(15) 0.0210(17) 0.0116(16)
C7 0.043(2) 0.045(2) 0.048(2) 0.0380(18) 0.0205(18) 0.0218(18)
C8 0.0245(19) 0.050(2) 0.0420(19) 0.0319(17) 0.0060(15) 0.0105(16)
C9 0.032(2) 0.0388(19) 0.0329(17) 0.0230(15) 0.0134(15) 0.0095(15)
C10 0.032(2) 0.0368(18) 0.0323(17) 0.0181(14) 0.0119(15) 0.0090(15)
C11 0.037(2) 0.048(2) 0.047(2) 0.0243(19) 0.0043(18) 0.0031(18)
C12 0.0205(16) 0.0245(14) 0.0313(15) 0.0193(12) 0.0134(13) 0.0110(12)
C13 0.0253(17) 0.0241(15) 0.0323(16) 0.0201(13) 0.0132(13) 0.0137(13)
C14 0.035(2) 0.0303(16) 0.0329(16) 0.0229(14) 0.0162(15) 0.0146(14)
C15 0.041(2) 0.0396(19) 0.044(2) 0.0297(17) 0.0266(17) 0.0155(17)
C16 0.031(2) 0.041(2) 0.046(2) 0.0240(17) 0.0204(17) 0.0054(16)
C17 0.0239(17) 0.0289(16) 0.0370(17) 0.0211(14) 0.0141(14) 0.0052(13)
C18 0.0249(19) 0.050(2) 0.0345(18) 0.0242(16) 0.0089(15) 0.0068(16)
C19 0.030(2) 0.051(2) 0.042(2) 0.0234(18) 0.0055(17) -0.0096(18)
C20 0.0233(17) 0.0225(14) 0.0286(14) 0.0149(12) 0.0155(13) 0.0139(12)
C21 0.0220(17) 0.0324(16) 0.0315(16) 0.0212(13) 0.0121(13) 0.0138(13)
C22 0.0212(17) 0.0357(17) 0.0310(16) 0.0215(14) 0.0137(13) 0.0120(13)
C23 0.0259(18) 0.0395(19) 0.0404(18) 0.0267(16) 0.0198(15) 0.0134(15)
C24 0.0208(17) 0.0339(18) 0.0421(19) 0.0179(15) 0.0171(15) 0.0052(14)
C25 0.0174(16) 0.0360(17) 0.0335(17) 0.0199(14) 0.0119(13) 0.0093(13)
C26 0.0176(17) 0.0389(19) 0.0348(17) 0.0197(15) 0.0076(14) 0.0059(14)
C27 0.0224(18) 0.044(2) 0.0352(18) 0.0135(16) 0.0099(15) 0.0028(15)
C28 0.030(2) 0.0297(17) 0.0389(18) 0.0139(15) 0.0044(15) 0.0098(15)
C29 0.051(2) 0.0286(17) 0.0258(15) 0.0169(13) 0.0136(15) 0.0188(16)
C30 0.034(2) 0.0264(16) 0.0423(19) 0.0173(15) 0.0161(16) 0.0100(14)

loop_
_atom_type_symbol
_atom_type_description
_atom_type_scat_dispersion_real
_atom_type_scat_dispersion_imag
_atom_type_scat_source
C C 0.0033 0.0016 'International Tables Vol C Tables 4.2.6.8 and 6.1.1.4'
H H 0.0000 0.0000 'International Tables Vol C Tables 4.2.6.8 and 6.1.1.4'
N N 0.0061 0.0033 'International Tables Vol C Tables 4.2.6.8 and 6.1.1.4'
F F 0.0171 0.0103 'International Tables Vol C Tables 4.2.6.8 and 6.1.1.4'
S S 0.1246 0.1234 'International Tables Vol C Tables 4.2.6.8 and 6.1.1.4'

loop_
_geom_angle_atom_site_label_1
_geom_angle_atom_site_label_2
_geom_angle_atom_site_label_3
_geom_angle
_geom_angle_site_symmetry_3
C1 S1 C4 102.66(15) .
C2 S2 C12 103.74(14) .
C3 S3 C20 101.66(14) .
C2 N1 C1 112.8(3) .
C2 N2 C3 113.6(3) .
C1 N3 C3 113.4(2) .
N3 C1 N1 126.6(3) .
N3 C1 S1 120.3(2) .
N1 C1 S1 113.1(2) .
N2 C2 N1 126.8(3) .
N2 C2 S2 120.0(2) .
N1 C2 S2 113.2(2) .
N2 C3 N3 126.7(3) .
N2 C3 S3 119.9(2) .
N3 C3 S3 113.4(2) .
C5 C4 C9 121.8(3) .
C5 C4 S1 119.5(3) .
C9 C4 S1 118.6(3) .
C6 C5 C4 118.0(3) .
C6 C5 C10 119.7(3) .
C4 C5 C10 122.3(3) .
C7 C6 C5 120.6(3) .
C7 C6 H6A 119.7 .
C5 C6 H6A 119.7 .
C8 C7 C6 120.4(3) .
C8 C7 H7A 119.8 .
C6 C7 H7A 119.8 .
C7 C8 C9 121.2(3) .
C7 C8 H8A 119.4 .
C9 C8 H8A 119.4 .
C8 C9 C4 118.0(3) .
C8 C9 C11 119.5(3) .
C4 C9 C11 122.6(3) .
C5 C10 H10A 109.5 .
C5 C10 H10B 109.5 .
H10A C10 H10B 109.5 .
C5 C10 H10C 109.5 .
H10A C10 H10C 109.5 .
H10B C10 H10C 109.5 .
C9 C11 H11A 109.5 .
C9 C11 H11B 109.5 .
H11A C11 H11B 109.5 .
C9 C11 H11C 109.5 .
H11A C11 H11C 109.5 .
H11B C11 H11C 109.5 .
C17 C12 C13 121.3(3) .
C17 C12 S2 120.0(2) .
C13 C12 S2 118.4(3) .
C14 C13 C12 117.8(3) .
C14 C13 C18 119.6(3) .
C12 C13 C18 122.6(3) .
C15 C14 C13 121.3(3) .
C15 C14 H14A 119.3 .
C13 C14 H14A 119.3 .
C16 C15 C14 120.3(3) .
C16 C15 H15A 119.9 .
C14 C15 H15A 119.9 .
C15 C16 C17 120.9(4) .
C15 C16 H16A 119.5 .
C17 C16 H16A 119.5 .
C16 C17 C12 118.3(3) .
C16 C17 C19 119.6(3) .
C12 C17 C19 122.1(3) .
C13 C18 H18A 109.5 .
C13 C18 H18B 109.5 .
H18A C18 H18B 109.5 .
C13 C18 H18C 109.5 .
H18A C18 H18C 109.5 .
H18B C18 H18C 109.5 .
C17 C19 H19A 109.5 .
C17 C19 H19B 109.5 .
H19A C19 H19B 109.5 .
C17 C19 H19C 109.5 .
H19A C19 H19C 109.5 .
H19B C19 H19C 109.5 .
C21 C20 C25 121.9(3) .
C21 C20 S3 120.1(3) .
C25 C20 S3 117.9(2) .
C22 C21 C20 117.9(3) .
C22 C21 C26 120.3(3) .
C20 C21 C26 121.8(3) .
C23 C22 C21 120.7(3) .
C23 C22 H22A 119.7 .
C21 C22 H22A 119.7 .
C24 C23 C22 120.9(3) .
C24 C23 H23A 119.5 .
C22 C23 H23A 119.5 .
C23 C24 C25 120.5(3) .
C23 C24 H24A 119.8 .
C25 C24 H24A 119.8 .
C24 C25 C20 118.1(3) .
C24 C25 C27 119.6(3) .
C20 C25 C27 122.3(3) .
C21 C26 H26A 109.5 .
C21 C26 H26B 109.5 .
H26A C26 H26B 109.5 .
C21 C26 H26C 109.5 .
H26A C26 H26C 109.5 .
H26B C26 H26C 109.5 .
C25 C27 H27A 109.5 .
C25 C27 H27B 109.5 .
H27A C27 H27B 109.5 .
C25 C27 H27C 109.5 .
H27A C27 H27C 109.5 .
H27B C27 H27C 109.5 .
F1 C28 C29 120.2(3) .
F1 C28 C30 119.2(4) 2_556
C29 C28 C30 120.6(3) 2_556
F2 C29 C28 120.4(4) .
F2 C29 C30 119.6(4) .
C28 C29 C30 120.1(3) .
F3 C30 C29 120.8(3) .
F3 C30 C28 119.9(4) 2_556
C29 C30 C28 119.3(4) 2_556

loop_
_geom_bond_atom_site_label_1
_geom_bond_atom_site_label_2
_geom_bond_distance
_geom_bond_site_symmetry_2
S1 C1 1.751(3) .
S1 C4 1.784(3) .
S2 C2 1.757(3) .
S2 C12 1.776(3) .
S3 C3 1.749(3) .
S3 C20 1.777(3) .
F1 C28 1.343(4) .
F2 C29 1.340(4) .
F3 C30 1.334(4) .
N1 C2 1.344(4) .
N1 C1 1.353(4) .
N2 C2 1.325(4) .
N2 C3 1.335(3) .
N3 C1 1.326(4) .
N3 C3 1.341(4) .
C4 C5 1.400(5) .
C4 C9 1.404(5) .
C5 C6 1.398(4) .
C5 C10 1.501(5) .
C6 C7 1.391(6) .
C6 H6A 0.9500 .
C7 C8 1.372(6) .
C7 H7A 0.9500 .
C8 C9 1.394(5) .
C8 H8A 0.9500 .
C9 C11 1.505(6) .
C10 H10A 0.9800 .
C10 H10B 0.9800 .
C10 H10C 0.9800 .
C11 H11A 0.9800 .
C11 H11B 0.9800 .
C11 H11C 0.9800 .
C12 C17 1.407(5) .
C12 C13 1.408(4) .
C13 C14 1.397(5) .
C13 C18 1.506(5) .
C14 C15 1.382(5) .
C14 H14A 0.9500 .
C15 C16 1.377(6) .
C15 H15A 0.9500 .
C16 C17 1.399(5) .
C16 H16A 0.9500 .
C17 C19 1.502(5) .
C18 H18A 0.9800 .
C18 H18B 0.9800 .
C18 H18C 0.9800 .
C19 H19A 0.9800 .
C19 H19B 0.9800 .
C19 H19C 0.9800 .
C20 C21 1.401(4) .
C20 C25 1.411(5) .
C21 C22 1.391(4) .
C21 C26 1.507(5) .
C22 C23 1.387(5) .
C22 H22A 0.9500 .
C23 C24 1.381(5) .
C23 H23A 0.9500 .
C24 C25 1.392(5) .
C24 H24A 0.9500 .
C25 C27 1.508(5) .
C26 H26A 0.9800 .
C26 H26B 0.9800 .
C26 H26C 0.9800 .
C27 H27A 0.9800 .
C27 H27B 0.9800 .
C27 H27C 0.9800 .
C28 C29 1.372(6) .
C28 C30 1.385(5) 2_556
C29 C30 1.378(5) .
C30 C28 1.385(5) 2_556

loop_
_geom_torsion_atom_site_label_1
_geom_torsion_atom_site_label_2
_geom_torsion_atom_site_label_3
_geom_torsion_atom_site_label_4
_geom_torsion
_geom_torsion_site_symmetry_1
_geom_torsion_site_symmetry_4
C3 N3 C1 N1 -0.7(5) . .
C3 N3 C1 S1 179.3(2) . .
C2 N1 C1 N3 -0.2(5) . .
C2 N1 C1 S1 179.8(2) . .
C4 S1 C1 N3 -3.5(3) . .
C4 S1 C1 N1 176.5(2) . .
C3 N2 C2 N1 -0.9(5) . .
C3 N2 C2 S2 178.5(2) . .
C1 N1 C2 N2 1.1(5) . .
C1 N1 C2 S2 -178.3(2) . .
C12 S2 C2 N2 9.2(3) . .
C12 S2 C2 N1 -171.4(2) . .
C2 N2 C3 N3 -0.3(5) . .
C2 N2 C3 S3 -179.8(2) . .
C1 N3 C3 N2 1.0(5) . .
C1 N3 C3 S3 -179.5(2) . .
C20 S3 C3 N2 -12.7(3) . .
C20 S3 C3 N3 167.7(2) . .
C1 S1 C4 C5 85.4(3) . .
C1 S1 C4 C9 -98.6(3) . .
C9 C4 C5 C6 1.2(5) . .
S1 C4 C5 C6 177.0(3) . .
C9 C4 C5 C10 179.3(3) . .
S1 C4 C5 C10 -4.9(5) . .
C4 C5 C6 C7 -0.9(5) . .
C10 C5 C6 C7 -179.1(3) . .
C5 C6 C7 C8 0.7(6) . .
C6 C7 C8 C9 -0.7(6) . .
C7 C8 C9 C4 1.0(6) . .
C7 C8 C9 C11 180.0(4) . .
C5 C4 C9 C8 -1.2(5) . .
S1 C4 C9 C8 -177.1(3) . .
C5 C4 C9 C11 179.8(4) . .
S1 C4 C9 C11 4.0(5) . .
C2 S2 C12 C17 72.8(3) . .
C2 S2 C12 C13 -113.2(2) . .
C17 C12 C13 C14 2.8(4) . .
S2 C12 C13 C14 -171.0(2) . .
C17 C12 C13 C18 -177.1(3) . .
S2 C12 C13 C18 9.0(4) . .
C12 C13 C14 C15 -2.1(4) . .
C18 C13 C14 C15 177.8(3) . .
C13 C14 C15 C16 -0.4(5) . .
C14 C15 C16 C17 2.2(5) . .
C15 C16 C17 C12 -1.5(5) . .
C15 C16 C17 C19 179.1(4) . .
C13 C12 C17 C16 -1.1(5) . .
S2 C12 C17 C16 172.7(3) . .
C13 C12 C17 C19 178.3(3) . .
S2 C12 C17 C19 -8.0(4) . .
C3 S3 C20 C21 86.7(3) . .
C3 S3 C20 C25 -96.3(3) . .
C25 C20 C21 C22 -0.4(5) . .
S3 C20 C21 C22 176.5(2) . .
C25 C20 C21 C26 178.4(3) . .
S3 C20 C21 C26 -4.7(4) . .
C20 C21 C22 C23 0.7(5) . .
C26 C21 C22 C23 -178.1(3) . .
C21 C22 C23 C24 -0.4(5) . .
C22 C23 C24 C25 -0.1(5) . .
C23 C24 C25 C20 0.4(5) . .
C23 C24 C25 C27 -179.7(3) . .
C21 C20 C25 C24 -0.1(5) . .
S3 C20 C25 C24 -177.1(2) . .
C21 C20 C25 C27 179.9(3) . .
S3 C20 C25 C27 3.0(4) . .
F1 C28 C29 F2 0.2(5) . .
C30 C28 C29 F2 179.6(3) 2_556 .
F1 C28 C29 C30 -179.8(3) . .
C30 C28 C29 C30 -0.5(6) 2_556 .
F2 C29 C30 F3 0.0(5) . .
C28 C29 C30 F3 180.0(3) . .
F2 C29 C30 C28 -179.6(3) . 2_556
C28 C29 C30 C28 0.5(6) . 2_556
